data_7241092
loop_
_publ_author_name
'Braun, Doris Elfriede'
'Lampl, Martin'
'Kahlenberg, Volker'
'Wurst, Klaus'
'Schottenberger, Herwig'
'Hummel, Michael'
'Griesser, Ulrich J.'

_publ_section_title
;
 2-Mercaptoimidazolium halides: structural diversity, stability and
 spontaneous racemisation
;
_journal_name_full CrystEngComm
_journal_paper_doi 10.1039/D0CE00774A
_journal_year 2020
_chemical_absolute_configuration R
_chemical_formula_moiety 'C7 H11 N2 O S, Cl'
_chemical_formula_sum 'C7 H11 Cl N2 O S'
_chemical_formula_weight 206.70
_space_group_IT_number 5
_space_group_name_Hall 'C 2y'
_space_group_name_H-M_alt 'C 1 2 1'
_symmetry_cell_setting monoclinic
_symmetry_Int_Tables_number 5
_symmetry_space_group_name_Hall 'C 2y'
_symmetry_space_group_name_H-M 'C 1 2 1'
_atom_sites_solution_hydrogens mixed
_audit_conform_dict_location ftp://ftp.iucr.org/pub/cif_core.dic
_audit_conform_dict_name cif_core.dic
_audit_conform_dict_version 2.4.3
_audit_creation_date 2014-06-14T14:10:30-00:00
_audit_creation_method 'WinGX routine CIF_UPDATE'
_audit_update_record
;
2020-05-27 deposited with the CCDC.	2020-08-21 downloaded from the CCDC.
;
_cell_angle_alpha 90
_cell_angle_beta 95.281(4)
_cell_angle_gamma 90
_cell_formula_units_Z 4
_cell_length_a 17.1960(8)
_cell_length_b 8.4197(5)
_cell_length_c 6.6408(3)
_cell_measurement_reflns_used 3381
_cell_measurement_temperature 173(2)
_cell_measurement_theta_max 28.6400
_cell_measurement_theta_min 4.0120
_cell_measurement_wavelength 0.71073
_cell_volume 957.41(8)
_computing_molecular_graphics 'Ortep for Windows (Farrugia, 2012)'
_computing_publication_material 'WinGX publication routines (Farrugia, 2012)'
_computing_structure_refinement 'SHELXL-2013 (Sheldrick, 2013)'
_diffrn_ambient_temperature 173(2)
_diffrn_detector_area_resol_mean 10.3575
_diffrn_measured_fraction_theta_full 0.997
_diffrn_measured_fraction_theta_max 0.96
_diffrn_measurement_device 'four-circle diffractometer'
_diffrn_measurement_device_type 'Xcalibur, Ruby, Gemini ultra'
_diffrn_orient_matrix_UB_11 0.0179153000
_diffrn_orient_matrix_UB_12 0.0264125000
_diffrn_orient_matrix_UB_13 0.0944988000
_diffrn_orient_matrix_UB_21 0.0078196000
_diffrn_orient_matrix_UB_22 0.0745932000
_diffrn_orient_matrix_UB_23 -0.0435170000
_diffrn_orient_matrix_UB_31 -0.0365201000
_diffrn_orient_matrix_UB_32 0.0289365000
_diffrn_orient_matrix_UB_33 0.0260158000
_diffrn_radiation_monochromator graphite
_diffrn_radiation_probe x-ray
_diffrn_radiation_type MoK\a
_diffrn_radiation_wavelength 0.71073
_diffrn_reflns_Laue_measured_fraction_full 0.997
_diffrn_reflns_Laue_measured_fraction_max 0.96
_diffrn_reflns_limit_h_max 23
_diffrn_reflns_limit_h_min -22
_diffrn_reflns_limit_k_max 11
_diffrn_reflns_limit_k_min -11
_diffrn_reflns_limit_l_max 8
_diffrn_reflns_limit_l_min -8
_diffrn_reflns_number 2255
_diffrn_reflns_point_group_measured_fraction_full 0.825
_diffrn_reflns_point_group_measured_fraction_max 0.769
_diffrn_reflns_theta_full 26
_diffrn_reflns_theta_max 28.704
_diffrn_reflns_theta_min 3.081
_exptl_absorpt_coefficient_mu 0.572
_exptl_absorpt_correction_T_max 1.00000
_exptl_absorpt_correction_T_min 0.94378
_exptl_absorpt_correction_type multi-scan
_exptl_absorpt_process_details
;
CrysAlisPro, Agilent Technologies,
Version 1.171.37.31 (release 14-01-2014 CrysAlis171 .NET)
(compiled Jan 14 2014,18:38:05)
Empirical absorption correction using spherical harmonics,
 implemented in SCALE3 ABSPACK scaling algorithm.
;
_exptl_crystal_colour colorless
_exptl_crystal_density_diffrn 1.434
_exptl_crystal_density_method 'not measured'
_exptl_crystal_description block
_exptl_crystal_F_000 432
_exptl_crystal_size_max 0.3
_exptl_crystal_size_mid 0.2
_exptl_crystal_size_min 0.2
_refine_diff_density_max 0.402
_refine_diff_density_min -0.224
_refine_diff_density_rms 0.052
_refine_ls_abs_structure_details
;
 Classical Flack method preferred over Parsons because s.u. lower.
;
_refine_ls_abs_structure_Flack 0.34(5)
_refine_ls_extinction_method none
_refine_ls_goodness_of_fit_ref 1.018
_refine_ls_hydrogen_treatment mixed
_refine_ls_matrix_type full
_refine_ls_number_constraints 0
_refine_ls_number_parameters 114
_refine_ls_number_reflns 2255
_refine_ls_number_restraints 2
_refine_ls_restrained_S_all 1.018
_refine_ls_R_factor_all 0.0319
_refine_ls_R_factor_gt 0.0287
_refine_ls_shift/su_max 0
_refine_ls_shift/su_mean 0
_refine_ls_structure_factor_coef Fsqd
_refine_ls_weighting_details 'w=1/[\s^2^(Fo^2^)+(0.0552P)^2^] where P=(Fo^2^+2Fc^2^)/3'
_refine_ls_weighting_scheme calc
_refine_ls_wR_factor_gt 0.0757
_refine_ls_wR_factor_ref 0.0765
_reflns_number_gt 2048
_reflns_number_total 2255
_reflns_threshold_expression 'I > 2\s(I)'
_cod_data_source_file d0ce00774a2.cif
_cod_data_source_block shelx_CCDC2
_cod_original_sg_symbol_H-M 'C 2'
_cod_database_code 7241092

loop_
_symmetry_equiv_pos_as_xyz
'x, y, z'
'-x, y, -z'
'x+1/2, y+1/2, z'
'-x+1/2, y+1/2, -z'

loop_
_atom_site_label
_atom_site_type_symbol
_atom_site_fract_x
_atom_site_fract_y
_atom_site_fract_z
_atom_site_U_iso_or_equiv
_atom_site_adp_type
_atom_site_occupancy
_atom_site_calc_flag
_atom_site_disorder_assembly
_atom_site_disorder_group
Cl1 Cl 0.10923(3) 1.33017(8) 0.27028(8) 0.02755(17) Uani 1 d . .
S1 S 0.19456(3) 0.81828(10) 0.70813(9) 0.02591(16) Uani 1 d . .
N2 N 0.05060(15) 0.9545(3) 0.7421(4) 0.0190(6) Uani 1 d . .
N1 N 0.05087(16) 0.6966(3) 0.7437(4) 0.0223(6) Uani 1 d . .
C1 C -0.02553(19) 0.7455(4) 0.7567(5) 0.0253(7) Uani 1 d . .
H1 H -0.0695 0.6782 0.7641 0.03 Uiso 1 calc . .
C6 C 0.09567(12) 0.8265(4) 0.7333(3) 0.0186(4) Uani 1 d . .
C7 C 0.0796(2) 0.5336(3) 0.7455(6) 0.0308(8) Uani 1 d . .
H7A H 0.1046 0.5131 0.6214 0.046 Uiso 1 calc . .
H7B H 0.0357 0.4602 0.7534 0.046 Uiso 1 calc . .
H7C H 0.1176 0.5181 0.8631 0.046 Uiso 1 calc . .
C2 C -0.02622(18) 0.9046(4) 0.7571(5) 0.0234(7) Uani 1 d . .
H2 H -0.0705 0.9709 0.7658 0.028 Uiso 1 calc . .
C4 C 0.16405(15) 1.1275(3) 0.8178(4) 0.0280(6) Uani 1 d . .
H4 H 0.1814 1.2406 0.8118 0.034 Uiso 1 calc . .
C3 C 0.07719(17) 1.1198(3) 0.7463(5) 0.0253(7) Uani 1 d . .
H3A H 0.0471 1.1823 0.8389 0.03 Uiso 1 calc . .
H3B H 0.0681 1.1665 0.6093 0.03 Uiso 1 calc . .
O1 O 0.17944(13) 1.0734(3) 1.0184(3) 0.0345(5) Uani 1 d . .
H10 H 0.1647(19) 1.138(4) 1.097(5) 0.041 Uiso 1 d . .
C5 C 0.21200(15) 1.0297(4) 0.6833(5) 0.0314(6) Uani 1 d . .
H5A H 0.2681 1.0518 0.719 0.038 Uiso 1 calc . .
H5B H 0.199 1.0616 0.5408 0.038 Uiso 1 calc . .

loop_
_atom_site_aniso_label
_atom_site_aniso_U_11
_atom_site_aniso_U_22
_atom_site_aniso_U_33
_atom_site_aniso_U_23
_atom_site_aniso_U_13
_atom_site_aniso_U_12
Cl1 0.0229(3) 0.0292(3) 0.0315(3) -0.0044(4) 0.0075(2) -0.0028(3)
S1 0.0210(3) 0.0198(3) 0.0372(3) -0.0018(4) 0.0045(2) 0.0062(3)
N2 0.0211(13) 0.0189(11) 0.0167(15) 0.0011(9) -0.0005(11) 0.0025(9)
N1 0.0266(13) 0.0201(12) 0.0202(16) -0.0014(10) 0.0014(11) -0.0013(9)
C1 0.0216(16) 0.0329(16) 0.0211(17) -0.0030(15) 0.0001(13) -0.0067(12)
C6 0.0231(9) 0.0174(10) 0.0150(9) 0.0011(15) -0.0003(7) 0.0038(12)
C7 0.045(2) 0.0165(13) 0.0321(18) -0.0029(13) 0.0075(16) -0.0019(13)
C2 0.0185(16) 0.0329(15) 0.0186(15) -0.0015(14) 0.0005(12) 0.0004(11)
C4 0.0258(13) 0.0146(12) 0.0437(16) -0.0010(12) 0.0037(11) -0.0009(10)
C3 0.0241(16) 0.0148(12) 0.0370(19) 0.0019(13) 0.0016(14) 0.0049(11)
O1 0.0407(11) 0.0247(10) 0.0362(12) -0.0096(9) -0.0073(9) 0.0022(8)
C5 0.0230(13) 0.0232(14) 0.0490(18) 0.0082(13) 0.0083(12) 0.0015(11)

loop_
_atom_type_symbol
_atom_type_description
_atom_type_scat_dispersion_real
_atom_type_scat_dispersion_imag
_atom_type_scat_source
C C 0.0033 0.0016 'International Tables Vol C Tables 4.2.6.8 and 6.1.1.4'
H H 0 0 'International Tables Vol C Tables 4.2.6.8 and 6.1.1.4'
N N 0.0061 0.0033 'International Tables Vol C Tables 4.2.6.8 and 6.1.1.4'
O O 0.0106 0.006 'International Tables Vol C Tables 4.2.6.8 and 6.1.1.4'
S S 0.1246 0.1234 'International Tables Vol C Tables 4.2.6.8 and 6.1.1.4'
Cl Cl 0.1484 0.1585 'International Tables Vol C Tables 4.2.6.8 and 6.1.1.4'

loop_
_geom_angle_atom_site_label_1
_geom_angle_atom_site_label_2
_geom_angle_atom_site_label_3
_geom_angle
_geom_angle_site_symmetry_1
_geom_angle_site_symmetry_3
_geom_angle_publ_flag
C6 S1 C5 98.16(13) . . ?
C6 N2 C2 108.5(2) . . ?
C6 N2 C3 126.0(2) . . ?
C2 N2 C3 125.4(2) . . ?
C6 N1 C1 108.2(2) . . ?
C6 N1 C7 124.9(2) . . ?
C1 N1 C7 126.9(2) . . ?
C2 C1 N1 107.8(3) . . ?
N2 C6 N1 108.54(18) . . ?
N2 C6 S1 128.3(2) . . ?
N1 C6 S1 123.2(2) . . ?
C1 C2 N2 107.0(3) . . ?
O1 C4 C5 108.5(2) . . ?
O1 C4 C3 111.9(2) . . ?
C5 C4 C3 111.4(2) . . ?
N2 C3 C4 109.9(2) . . ?
C4 C5 S1 112.11(19) . . ?

loop_
_geom_bond_atom_site_label_1
_geom_bond_atom_site_label_2
_geom_bond_distance
_geom_bond_site_symmetry_2
_geom_bond_publ_flag
S1 C6 1.725(2) . ?
S1 C5 1.815(3) . ?
N2 C6 1.332(4) . ?
N2 C2 1.398(4) . ?
N2 C3 1.464(3) . ?
N1 C6 1.344(4) . ?
N1 C1 1.387(4) . ?
N1 C7 1.458(4) . ?
C1 C2 1.339(4) . ?
C4 O1 1.410(3) . ?
C4 C5 1.513(4) . ?
C4 C3 1.527(4) . ?

loop_
_geom_hbond_atom_site_label_D
_geom_hbond_atom_site_label_H
_geom_hbond_atom_site_label_A
_geom_hbond_distance_DH
_geom_hbond_distance_HA
_geom_hbond_distance_DA
_geom_hbond_angle_DHA
_geom_hbond_site_symmetry_A
O1 H10 Cl1 0.81(2) 2.25(2) 3.050(2) 170(4) 1_556

loop_
_geom_torsion_atom_site_label_1
_geom_torsion_atom_site_label_2
_geom_torsion_atom_site_label_3
_geom_torsion_atom_site_label_4
_geom_torsion
_geom_torsion_site_symmetry_1
_geom_torsion_site_symmetry_2
_geom_torsion_site_symmetry_3
_geom_torsion_site_symmetry_4
_geom_torsion_publ_flag
C6 N1 C1 C2 -0.8(4) . . . . ?
C7 N1 C1 C2 177.8(4) . . . . ?
C2 N2 C6 N1 -0.5(3) . . . . ?
C3 N2 C6 N1 176.5(3) . . . . ?
C2 N2 C6 S1 178.4(2) . . . . ?
C3 N2 C6 S1 -4.7(4) . . . . ?
C1 N1 C6 N2 0.8(3) . . . . ?
C7 N1 C6 N2 -177.8(3) . . . . ?
C1 N1 C6 S1 -178.08(19) . . . . ?
C7 N1 C6 S1 3.3(4) . . . . ?
C5 S1 C6 N2 -3.3(3) . . . . ?
C5 S1 C6 N1 175.4(2) . . . . ?
N1 C1 C2 N2 0.6(5) . . . . ?
C6 N2 C2 C1 -0.1(4) . . . . ?
C3 N2 C2 C1 -177.1(4) . . . . ?
C6 N2 C3 C4 -21.1(4) . . . . ?
C2 N2 C3 C4 155.4(3) . . . . ?
O1 C4 C3 N2 -63.8(3) . . . . ?
C5 C4 C3 N2 57.8(3) . . . . ?
O1 C4 C5 S1 55.0(3) . . . . ?
C3 C4 C5 S1 -68.6(3) . . . . ?
C6 S1 C5 C4 37.5(2) . . . . ?
